data_1576605
loop_
_publ_author_name
'Yaltseva, P.'
'Wittwer, B.'
'Leitner, D.'
'Neururer, F. R.'
'Tambornino, F.'
'Schmidt, A.'
'Munz, D.'
'Wenger, O. S.'
'Hohloch, S.'

_publ_section_title
;
 Interplay between ligand field strength and the nephelauxetic effect in
 chromium(iii) complexes with anionic amido ligands.
;
_journal_issue 17
_journal_name_full 'Chemical science'
_journal_page_first 8760
_journal_page_last 8771
_journal_paper_doi 10.1039/d5sc09069e
_journal_volume 17
_journal_year 2026
_chemical_formula_moiety 'C64 H76 Cr N14, B0.406 F1.521, B0.303 F1.316, 0.291(B F4)'
_chemical_formula_sum 'C82 H118 B Cr F4 N14'
_chemical_formula_weight 1438.71
_space_group_crystal_system monoclinic
_space_group_IT_number 14
_space_group_name_Hall '-P 2ybc'
_space_group_name_H-M_alt 'P 1 21/c 1'
_atom_sites_solution_hydrogens geom
_audit_block_doi 10.5517/ccdc.csd.cc2hchds
_audit_creation_date 2023-10-31
_audit_creation_method
;
Olex2 1.5-alpha
(compiled 2023.08.24 svn.re1ec1418 for OlexSys, GUI svn.r6817)
;
_audit_update_record
;
2023-10-31 deposited with the CCDC.	2026-02-19 downloaded from the CCDC.
;
_cell_angle_alpha 90
_cell_angle_beta 99.868(2)
_cell_angle_gamma 90
_cell_formula_units_Z 4
_cell_length_a 13.9525(9)
_cell_length_b 32.012(3)
_cell_length_c 17.1940(14)
_cell_measurement_reflns_used 10488
_cell_measurement_temperature 172(2)
_cell_measurement_theta_max 24.999
_cell_measurement_theta_min 2.156
_cell_volume 7566.0(11)
_computing_molecular_graphics 'Olex2 1.5-alpha (Dolomanov et al., 2009)'
_computing_publication_material 'Olex2 1.5-alpha (Dolomanov et al., 2009)'
_computing_structure_refinement 'XL  (Sheldrick, 2008)'
_computing_structure_solution 'SHELXT 2018/2 (Sheldrick, 2018)'
_diffrn_ambient_temperature 172(2)
_diffrn_measured_fraction_theta_full 0.997
_diffrn_measured_fraction_theta_max 0.997
_diffrn_measurement_device_type 'Bruker D8 Quest, Photon III'
_diffrn_radiation_type MoK\a
_diffrn_radiation_wavelength 0.71073
_diffrn_reflns_av_R_equivalents 0.0845
_diffrn_reflns_av_unetI/netI 0.0337
_diffrn_reflns_Laue_measured_fraction_full 0.997
_diffrn_reflns_Laue_measured_fraction_max 0.997
_diffrn_reflns_limit_h_max 15
_diffrn_reflns_limit_h_min -16
_diffrn_reflns_limit_k_max 38
_diffrn_reflns_limit_k_min -38
_diffrn_reflns_limit_l_max 20
_diffrn_reflns_limit_l_min -20
_diffrn_reflns_number 173087
_diffrn_reflns_point_group_measured_fraction_full 0.997
_diffrn_reflns_point_group_measured_fraction_max 0.997
_diffrn_reflns_theta_full 24.999
_diffrn_reflns_theta_max 24.999
_diffrn_reflns_theta_min 2.156
_exptl_absorpt_coefficient_mu 0.216
_exptl_absorpt_correction_T_max 0.7456
_exptl_absorpt_correction_T_min 0.6927
_exptl_absorpt_correction_type multi-scan
_exptl_absorpt_process_details
;
 SADABS 2016/2: Krause, L., Herbst-Irmer, R., Sheldrick G.M. & Stalke D.,
 J. Appl. Cryst. 48 (2015) 3-10
;
_exptl_crystal_colour orange
_exptl_crystal_density_diffrn 1.263
_exptl_crystal_description block
_exptl_crystal_F_000 3092
_exptl_crystal_size_max 0.34
_exptl_crystal_size_mid 0.32
_exptl_crystal_size_min 0.3
_refine_diff_density_max 1.183
_refine_diff_density_min -0.436
_refine_diff_density_rms 0.075
_refine_ls_extinction_method none
_refine_ls_goodness_of_fit_ref 1.037
_refine_ls_hydrogen_treatment constr
_refine_ls_matrix_type full
_refine_ls_number_parameters 926
_refine_ls_number_reflns 13290
_refine_ls_number_restraints 119
_refine_ls_restrained_S_all 1.043
_refine_ls_R_factor_all 0.0890
_refine_ls_R_factor_gt 0.0732
_refine_ls_shift/su_max 0.001
_refine_ls_shift/su_mean 0.000
_refine_ls_structure_factor_coef Fsqd
_refine_ls_weighting_details 'w=1/[\s^2^(Fo^2^)+(0.1117P)^2^+9.6177P] where P=(Fo^2^+2Fc^2^)/3'
_refine_ls_weighting_scheme calc
_refine_ls_wR_factor_gt 0.1989
_refine_ls_wR_factor_ref 0.2138
_reflns_Friedel_coverage 0.000
_reflns_number_gt 10488
_reflns_number_total 13290
_reflns_threshold_expression 'I > 2\s(I)'
_cod_data_source_file d5sc09069e2.cif
_cod_data_source_block ft_sh_001n_bw_0m
_cod_depositor_comments 'Adding full bibliography for 1576605--1576606.cif.'
_cod_original_cell_volume 7566.1(10)
_cod_database_code 1576605
_shelx_shelxl_version_number 2018/3
_shelx_space_group_comment
;
The symmetry employed for this shelxl refinement is uniquely defined
by the following loop, which should always be used as a source of
symmetry information in preference to the above space-group names.
They are only intended as comments.
;
_shelx_estimated_absorpt_t_max 0.938
_shelx_estimated_absorpt_t_min 0.930
_olex2_refinement_description
;
1. Fixed Uiso
 At 1.2 times of:
  All C(H) groups, All C(H,H) groups, All C(H,H,H,H) groups
 At 1.5 times of:
  All C(H,H,H) groups
2. Restrained distances
 C25C-C27C
 1.54 with sigma of 0.01
 C27A-C25A
 1.54 with sigma of 0.01
3. Rigid bond restraints
 C2AA, C1AA, C0AA
 with sigma for 1-2 distances of 0.01 and sigma for 1-3 distances of 0.01
 C32A, C30A, C31A
 with sigma for 1-2 distances of 0.01 and sigma for 1-3 distances of 0.01
4. Uiso/Uaniso restraints and constraints
C35 \\sim C16A: within 2A with sigma of 0.04 and sigma for terminal atoms of
0.08 within 2A
F9 \\sim F6 \\sim F11 \\sim F2: within 2A with sigma of 0.04 and sigma for
terminal atoms of 0.08 within 2A
F4 \\sim F1 \\sim F3 \\sim F5: within 2A with sigma of 0.04 and sigma for
terminal atoms of 0.08 within 2A
F10 \\sim F12 \\sim F7 \\sim F38: within 2A with sigma of 0.04 and sigma for
terminal atoms of 0.08 within 2A
Uanis(C15A) \\sim Ueq, Uanis(C33) \\sim Ueq: with sigma of 0.1 and sigma for
terminal atoms of 0.2
Uanis(C14A) \\sim Ueq, Uanis(C34) \\sim Ueq: with sigma of 0.1 and sigma for
terminal atoms of 0.2
Uanis(C35) \\sim Ueq, Uanis(C16A) \\sim Ueq: with sigma of 0.1 and sigma for
terminal atoms of 0.2
Uanis(C16A) \\sim Ueq, Uanis(C35) \\sim Ueq: with sigma of 0.1 and sigma for
terminal atoms of 0.2
: with sigma of 0.1 and sigma for terminal atoms of 0.2
: with sigma of 0.1 and sigma for terminal atoms of 0.2
: with sigma of 0.1 and sigma for terminal atoms of 0.2
Uanis(C28C) \\sim Ueq, Uanis(C27C) \\sim Ueq, Uanis(C26C) \\sim Ueq: with sigma
of 0.01 and sigma for terminal atoms of 0.02
Uanis(C27A) \\sim Ueq, Uanis(C28A) \\sim Ueq, Uanis(C26A) \\sim Ueq: with sigma
of 0.01 and sigma for terminal atoms of 0.02
Uanis(C31A) \\sim Ueq, Uanis(C32A) \\sim Ueq, Uanis(C30A) \\sim Ueq: with sigma
of 0.01 and sigma for terminal atoms of 0.02
Uanis(C0AA) \\sim Ueq, Uanis(C2AA) \\sim Ueq, Uanis(C1AA) \\sim Ueq: with sigma
of 0.01 and sigma for terminal atoms of 0.02
5. Others
 1*[Sof(B9)+Sof(F12)+Sof(F10)+Sof(F38)+Sof(F7)]+1*[Sof(F1)+Sof(F2)+Sof(B12)+
 Sof(F6)+Sof(F11)]+1*[Sof(F3)+Sof(F4)+Sof(F5)+Sof(F9)+Sof(B5)]=1 with esd of
 0.001
 Sof(C0AA)=Sof(H0AA)=Sof(H0AB)=Sof(H0AC)=Sof(C1AA)=Sof(H1AA)=Sof(H1AB)=
 Sof(H1AC)=Sof(C2AA)=Sof(H2AA)=Sof(H2AB)=Sof(H2AC)=1-FVAR(1)
 Sof(C30A)=Sof(H30A)=Sof(H30B)=Sof(H30C)=Sof(C31A)=Sof(H31A)=Sof(H31B)=
 Sof(H31C)=Sof(C32A)=Sof(H32A)=Sof(H32B)=Sof(H32C)=FVAR(1)
 Sof(C16A)=Sof(H16A)=Sof(C15A)=Sof(C14A)=Sof(H14A)=Sof(C25C)=Sof(C26C)=
 Sof(H26D)=Sof(H26E)=Sof(H26F)=Sof(C27C)=Sof(H27G)=Sof(H27H)=Sof(H27I)=
 Sof(C28C)=Sof(H28G)=Sof(H28H)=Sof(H28I)=1-FVAR(2)
 Sof(C25A)=Sof(C26A)=Sof(H26A)=Sof(H26B)=Sof(H26C)=Sof(C27A)=Sof(H27D)=
 Sof(H27E)=Sof(H27F)=Sof(C28A)=Sof(H28D)=Sof(H28E)=Sof(H28F)=Sof(C33)=Sof(C34)=
 Sof(H34)=Sof(C35)=Sof(H35)=FVAR(2)
 Sof(H11E)=Sof(H11F)=Sof(H7BE)=Sof(H7BF)=Sof(C9B)=Sof(H9BA)=Sof(H9BB)=1-FVAR(3)
 Sof(H11C)=Sof(H11D)=Sof(H7AC)=Sof(H7AD)=Sof(C9)=Sof(H9A)=Sof(H9B)=FVAR(3)
 Sof(C30C)=Sof(H30G)=Sof(H30H)=Sof(H30I)=Sof(C31C)=Sof(H31G)=Sof(H31H)=
 Sof(H31I)=Sof(C32C)=Sof(H32G)=Sof(H32H)=Sof(H32I)=1-FVAR(4)
 Sof(C30)=Sof(H30D)=Sof(H30E)=Sof(H30F)=Sof(C32)=Sof(H32D)=Sof(H32E)=Sof(H32F)=
 Sof(C31)=Sof(H31D)=Sof(H31E)=Sof(H31F)=FVAR(4)
 Sof(B9)=Sof(F12)=Sof(F10)=Sof(F38)=Sof(F7)=FVAR(5)
 Sof(F1)=Sof(F2)=Sof(B12)=Sof(F6)=Sof(F11)=FVAR(6)
 Sof(F3)=Sof(F4)=Sof(F5)=Sof(F9)=Sof(B5)=FVAR(7)
6.a Secondary CH2 refined with riding coordinates:
 C6(H6A,H6B), C12(H12A,H12B), C10(H10A,H10B), C8(H8A,H8B), C11A(H11A,H11B),
 C5A(H5AA,H5AB), C6A(H6AA,H6AB), C7A(H7AA,H7AB), C9A(H9AA,H9AB), C12A(H12C,
 H12D), C11(H11C,H11D), C11(H11E,H11F), C10A(H10C,H10D), C8A(H8AA,H8AB),
 C7(H7AC,H7AD), C7(H7BE,H7BF), C5(H5A,H5B), C9(H9A,H9B), C9B(H9BA,H9BB)
6.b Aromatic/amide H refined with riding coordinates:
 C22(H22), C20(H20), C22A(H22A), C20A(H20A), C16(H16), C16A(H16A), C14(H14),
 C14A(H14A), C34(H34), C35(H35)
6.c Idealised Me refined as rotating group:
 C27(H27A,H27B,H27C), C28(H28A,H28B,H28C), C30A(H30A,H30B,H30C), C31A(H31A,
 H31B,H31C), C32A(H32A,H32B,H32C), C0AA(H0AA,H0AB,H0AC), C1AA(H1AA,H1AB,H1AC),
 C2AA(H2AA,H2AB,H2AC), C26A(H26A,H26B,H26C), C27A(H27D,H27E,H27F), C28A(H28D,
 H28E,H28F), C26C(H26D,H26E,H26F), C27C(H27G,H27H,H27I), C28C(H28G,H28H,H28I),
 C30(H30D,H30E,H30F), C32(H32D,H32E,H32F), C31(H31D,H31E,H31F), C30C(H30G,H30H,
 H30I), C31C(H31G,H31H,H31I), C32C(H32G,H32H,H32I), C39(H39A,H39B,H39C)
;
_smtbx_masks_void_probe_radius 1.2
_smtbx_masks_void_truncation_radius 1.2
_olex2_submission_special_instructions 'No special instructions were received'

loop_
_space_group_symop_operation_xyz
'x, y, z'
'-x, y+1/2, -z+1/2'
'-x, -y, -z'
'x, -y-1/2, z-1/2'

loop_
_atom_site_label
_atom_site_type_symbol
_atom_site_fract_x
_atom_site_fract_y
_atom_site_fract_z
_atom_site_U_iso_or_equiv
_atom_site_adp_type
_atom_site_occupancy
_atom_site_site_symmetry_order
_atom_site_calc_flag
_atom_site_refinement_flags_posn
_atom_site_refinement_flags_adp
_atom_site_refinement_flags_occupancy
_atom_site_disorder_assembly
_atom_site_disorder_group
Cr01 Cr 0.41101(3) 0.38898(2) 0.70372(3) 0.02929(16) Uani 1 1 d . . . . .
N6 N 0.34515(18) 0.34605(8) 0.46136(15) 0.0345(6) Uani 1 1 d . . . . .
N10 N 0.55669(17) 0.38847(8) 0.70619(15) 0.0311(6) Uani 1 1 d . . . . .
N2 N 0.46782(17) 0.35742(8) 0.54395(15) 0.0311(6) Uani 1 1 d . . . . .
N10A N 0.26532(18) 0.38943(8) 0.70106(15) 0.0327(6) Uani 1 1 d . . . . .
N4 N 0.44075(18) 0.34365(8) 0.47052(15) 0.0356(6) Uani 1 1 d . . . . .
N2A N 0.33164(18) 0.30310(8) 0.75349(17) 0.0376(6) Uani 1 1 d . . . . .
N1 N 0.52925(19) 0.41936(9) 0.86628(16) 0.0404(6) Uani 1 1 d . . . . .
N1A N 0.31449(19) 0.47490(8) 0.64560(19) 0.0446(7) Uani 1 1 d . . . . .
N5A N 0.41755(19) 0.51596(8) 0.61725(18) 0.0410(7) Uani 1 1 d . . . . .
N6A N 0.4401(2) 0.25841(9) 0.7688(2) 0.0497(8) Uani 1 1 d . . . . .
C4 C 0.3121(2) 0.36008(10) 0.52590(18) 0.0332(7) Uani 1 1 d . . . . .
N5 N 0.4381(2) 0.43378(11) 0.94510(17) 0.0514(8) Uani 1 1 d . . . . .
C23 C 0.7078(2) 0.38107(9) 0.66872(19) 0.0320(7) Uani 1 1 d . . . . .
N4A N 0.3469(2) 0.26254(9) 0.7714(2) 0.0511(8) Uani 1 1 d . . . . .
N3 N 0.5308(2) 0.43439(11) 0.93962(17) 0.0538(8) Uani 1 1 d . . . . .
C22 C 0.7713(2) 0.37100(10) 0.6168(2) 0.0359(7) Uani 1 1 d . . . . .
H22 H 0.839420 0.374592 0.632768 0.043 Uiso 1 1 calc R U . . .
C24 C 0.6056(2) 0.37680(9) 0.64642(18) 0.0299(6) Uani 1 1 d . . . . .
C20 C 0.6343(2) 0.35114(10) 0.52079(19) 0.0369(7) Uani 1 1 d . . . . .
H20 H 0.608891 0.340372 0.469950 0.044 Uiso 1 1 calc R U . . .
C21 C 0.7350(2) 0.35582(10) 0.5425(2) 0.0378(7) Uani 1 1 d . . . . .
N3A N 0.3232(2) 0.51327(9) 0.6171(2) 0.0513(8) Uani 1 1 d . . . . .
C19 C 0.5704(2) 0.36171(9) 0.57107(18) 0.0317(7) Uani 1 1 d . . . . .
C23A C 0.1100(2) 0.37014(10) 0.71856(19) 0.0354(7) Uani 1 1 d . . . . .
C2 C 0.3931(2) 0.36845(9) 0.58381(18) 0.0308(6) Uani 1 1 d . . . . .
C18 C 0.6287(2) 0.40000(9) 0.76759(19) 0.0330(7) Uani 1 1 d . . . . .
C17A C 0.1058(2) 0.41229(10) 0.6919(2) 0.0402(8) Uani 1 1 d . . . . .
C1A C 0.3999(2) 0.45253(10) 0.66384(19) 0.0336(7) Uani 1 1 d . . . . .
C18A C 0.2019(2) 0.42233(10) 0.6822(2) 0.0376(7) Uani 1 1 d . . . . .
C17 C 0.7230(2) 0.39636(10) 0.7474(2) 0.0355(7) Uani 1 1 d . . . . .
C3A C 0.4673(2) 0.48125(9) 0.64479(19) 0.0352(7) Uani 1 1 d . . . . .
C29 C 0.8031(2) 0.34455(13) 0.4836(2) 0.0511(9) Uani 1 1 d . . . . .
C22A C 0.0406(2) 0.34326(11) 0.7394(2) 0.0427(8) Uani 1 1 d . . . . .
H22A H -0.024802 0.352403 0.735678 0.051 Uiso 1 1 calc R U . . .
C24A C 0.2086(2) 0.35790(10) 0.72277(18) 0.0325(7) Uani 1 1 d . . . . .
C2A C 0.4109(2) 0.32501(10) 0.73898(19) 0.0344(7) Uani 1 1 d . . . . .
C1 C 0.4386(2) 0.40948(10) 0.82372(19) 0.0366(7) Uani 1 1 d . . . . .
C20A C 0.1631(3) 0.29131(11) 0.7700(2) 0.0514(10) Uani 1 1 d . . . . .
H20A H 0.181767 0.264022 0.788341 0.062 Uiso 1 1 calc R U . . .
C6 C 0.2051(2) 0.36665(12) 0.5227(2) 0.0427(8) Uani 1 1 d . . . . .
H6A H 0.191828 0.396955 0.525053 0.051 Uiso 1 1 calc R U . . .
H6B H 0.184995 0.353337 0.569277 0.051 Uiso 1 1 calc R U . . .
C3 C 0.3801(2) 0.41928(12) 0.8796(2) 0.0448(8) Uani 1 1 d . . . . .
C19A C 0.2334(2) 0.31777(10) 0.7487(2) 0.0382(7) Uani 1 1 d . . . . .
C4A C 0.4832(2) 0.29416(10) 0.7505(2) 0.0410(8) Uani 1 1 d . . . . .
C12 C 0.2875(2) 0.33429(12) 0.3840(2) 0.0445(8) Uani 1 1 d . . . . .
H12A H 0.276764 0.303718 0.381577 0.053 Uiso 1 1 calc R U . . .
H12B H 0.322588 0.342355 0.340899 0.053 Uiso 1 1 calc R U . . .
C13 C 0.6225(2) 0.41503(11) 0.8427(2) 0.0404(8) Uani 1 1 d . . . . .
C10 C 0.1913(3) 0.35694(13) 0.3752(2) 0.0489(9) Uani 1 1 d . . . . .
H10A H 0.147688 0.347089 0.327167 0.059 Uiso 1 1 calc R U . . .
H10B H 0.201665 0.387323 0.369840 0.059 Uiso 1 1 calc R U . . .
C21A C 0.0658(2) 0.30346(12) 0.7653(3) 0.0523(10) Uani 1 1 d . . . . .
C16 C 0.8065(2) 0.40680(11) 0.8015(2) 0.0458(9) Uani 1 1 d . . . . .
H16 H 0.868859 0.404130 0.786778 0.055 Uiso 1 1 calc R U . . .
C8 C 0.1449(3) 0.34850(13) 0.4477(2) 0.0515(9) Uani 1 1 d . . . . .
H8A H 0.138147 0.317977 0.454252 0.062 Uiso 1 1 calc R U . . .
H8B H 0.078948 0.360912 0.439678 0.062 Uiso 1 1 calc R U . . .
C13A C 0.2191(2) 0.46302(11) 0.6574(2) 0.0495(9) Uani 1 1 d . . . . .
C11A C 0.4566(3) 0.55538(11) 0.5917(3) 0.0529(10) Uani 1 1 d . . . . .
H11A H 0.460042 0.576540 0.634069 0.063 Uiso 1 1 calc R U . . .
H11B H 0.413341 0.566160 0.544220 0.063 Uiso 1 1 calc R U . . .
C5A C 0.5753(2) 0.48008(10) 0.6486(2) 0.0431(8) Uani 1 1 d . . . . .
H5AA H 0.590908 0.461140 0.607049 0.052 Uiso 1 1 calc R U . . .
H5AB H 0.606115 0.468647 0.700392 0.052 Uiso 1 1 calc R U . . .
C6A C 0.5886(3) 0.29355(12) 0.7428(3) 0.0581(11) Uani 1 1 d . . . . .
H6AA H 0.621644 0.317975 0.770763 0.070 Uiso 1 1 calc R U . . .
H6AB H 0.594195 0.295901 0.686321 0.070 Uiso 1 1 calc R U . . .
C16A C 0.0409(17) 0.4451(9) 0.6901(14) 0.037(4) Uani 0.458(10) 1 d . U P A 2
H16A H -0.021562 0.438431 0.701458 0.045 Uiso 0.458(10) 1 calc R U P A 2
C15 C 0.7988(3) 0.42095(14) 0.8759(3) 0.0617(11) Uani 1 1 d . . . . .
C7A C 0.6171(3) 0.52292(12) 0.6378(3) 0.0617(11) Uani 1 1 d . . . . .
H7AA H 0.622360 0.538668 0.687879 0.074 Uiso 1 1 calc R U . . .
H7AB H 0.683489 0.519697 0.625503 0.074 Uiso 1 1 calc R U . . .
C14 C 0.7057(3) 0.42506(13) 0.8953(2) 0.0553(10) Uani 1 1 d . . . . .
H14 H 0.699582 0.435066 0.946261 0.066 Uiso 1 1 calc R U . . .
C9A C 0.5565(3) 0.54743(12) 0.5732(3) 0.0588(11) Uani 1 1 d . . . . .
H9AA H 0.550954 0.531812 0.522947 0.071 Uiso 1 1 calc R U . . .
H9AB H 0.588795 0.574423 0.566604 0.071 Uiso 1 1 calc R U . . .
C12A C 0.4848(3) 0.21672(12) 0.7849(3) 0.0718(14) Uani 1 1 d . . . . .
H12C H 0.439995 0.194820 0.759467 0.086 Uiso 1 1 calc R U . . .
H12D H 0.497970 0.211410 0.842478 0.086 Uiso 1 1 calc R U . . .
C25 C 0.8924(3) 0.4311(2) 0.9376(4) 0.109(2) Uani 1 1 d . . . . .
C11 C 0.4100(3) 0.44757(18) 1.0204(2) 0.0713(13) Uani 1 1 d . . . . .
H11C H 0.399159 0.478132 1.020593 0.086 Uiso 0.442(19) 1 calc R U P B 1
H11D H 0.460510 0.440031 1.066013 0.086 Uiso 0.442(19) 1 calc R U P B 1
H11E H 0.450161 0.471872 1.041451 0.086 Uiso 0.558(19) 1 calc R U P B 2
H11F H 0.422143 0.424729 1.059668 0.086 Uiso 0.558(19) 1 calc R U P B 2
C10A C 0.5784(3) 0.21559(13) 0.7525(4) 0.0819(17) Uani 1 1 d . . . . .
H10C H 0.615492 0.190219 0.771952 0.098 Uiso 1 1 calc R U . . .
H10D H 0.563514 0.214104 0.694192 0.098 Uiso 1 1 calc R U . . .
C8A C 0.6392(3) 0.25348(14) 0.7768(4) 0.0825(17) Uani 1 1 d . . . . .
H8AA H 0.702308 0.250698 0.758367 0.099 Uiso 1 1 calc R U . . .
H8AB H 0.652442 0.255360 0.835152 0.099 Uiso 1 1 calc R U . . .
C15A C 0.0566(8) 0.4853(4) 0.6741(6) 0.032(2) Uani 0.458(10) 1 d . U P A 2
C14A C 0.1515(10) 0.4949(5) 0.6627(7) 0.035(3) Uani 0.458(10) 1 d . U P A 2
H14A H 0.170047 0.523283 0.658597 0.042 Uiso 0.458(10) 1 calc R U P A 2
C29A C -0.0111(3) 0.27354(15) 0.7881(4) 0.0869(18) Uani 1 1 d . . . . .
C7 C 0.2450(4) 0.4271(2) 0.9576(3) 0.101(2) Uani 1 1 d . . . . .
H7AC H 0.224829 0.456793 0.954639 0.122 Uiso 0.442(19) 1 calc R U P B 1
H7AD H 0.187071 0.410405 0.963704 0.122 Uiso 0.442(19) 1 calc R U P B 1
H7BE H 0.176733 0.436924 0.947228 0.122 Uiso 0.558(19) 1 calc R U P B 2
H7BF H 0.246558 0.401241 0.989309 0.122 Uiso 0.558(19) 1 calc R U P B 2
C5 C 0.2730(3) 0.41553(18) 0.8786(2) 0.0689(13) Uani 1 1 d . . . . .
H5A H 0.252400 0.386444 0.865187 0.083 Uiso 1 1 calc R U . . .
H5B H 0.238051 0.434031 0.837038 0.083 Uiso 1 1 calc R U . . .
C27 C 0.9594(6) 0.3904(3) 0.9491(5) 0.156(4) Uani 1 1 d . . . . .
H27A H 0.971691 0.380790 0.897615 0.234 Uiso 1 1 calc R U . . .
H27B H 0.926261 0.368319 0.973788 0.234 Uiso 1 1 calc R U . . .
H27C H 1.021345 0.397087 0.983048 0.234 Uiso 1 1 calc R U . . .
C28 C 0.9593(5) 0.4565(4) 0.9021(5) 0.197(6) Uani 1 1 d . . . . .
H28A H 0.930337 0.483980 0.888758 0.295 Uiso 1 1 calc R U . . .
H28B H 0.972574 0.442797 0.854090 0.295 Uiso 1 1 calc R U . . .
H28C H 1.020230 0.459765 0.939543 0.295 Uiso 1 1 calc R U . . .
C30A C 0.0268(5) 0.2320(3) 0.8115(8) 0.095(4) Uani 0.656(10) 1 d . U P C 3
H30A H 0.057704 0.220143 0.769476 0.142 Uiso 0.656(10) 1 calc R U P C 3
H30B H -0.026821 0.213885 0.820655 0.142 Uiso 0.656(10) 1 calc R U P C 3
H30C H 0.074774 0.234142 0.860153 0.142 Uiso 0.656(10) 1 calc R U P C 3
C31A C -0.0899(6) 0.2651(3) 0.7094(6) 0.098(4) Uani 0.656(10) 1 d . U P C 3
H31A H -0.124682 0.291062 0.692915 0.147 Uiso 0.656(10) 1 calc R U P C 3
H31B H -0.136312 0.243834 0.720365 0.147 Uiso 0.656(10) 1 calc R U P C 3
H31C H -0.056457 0.255248 0.667161 0.147 Uiso 0.656(10) 1 calc R U P C 3
C32A C -0.0672(7) 0.2927(3) 0.8447(7) 0.091(3) Uani 0.656(10) 1 d . U P C 3
H32A H -0.023222 0.299321 0.893936 0.137 Uiso 0.656(10) 1 calc R U P C 3
H32B H -0.117191 0.273127 0.855556 0.137 Uiso 0.656(10) 1 calc R U P C 3
H32C H -0.098280 0.318439 0.821891 0.137 Uiso 0.656(10) 1 calc R U P C 3
C0AA C 0.0287(11) 0.2669(7) 0.8866(12) 0.106(7) Uani 0.344(10) 1 d . U P C 4
H0AA H 0.097915 0.259644 0.895740 0.159 Uiso 0.344(10) 1 calc R U P C 4
H0AB H -0.008376 0.244429 0.906249 0.159 Uiso 0.344(10) 1 calc R U P C 4
H0AC H 0.019362 0.292923 0.914479 0.159 Uiso 0.344(10) 1 calc R U P C 4
C1AA C -0.011(2) 0.2328(8) 0.7364(19) 0.147(10) Uani 0.344(10) 1 d . U P C 4
H1AA H -0.067060 0.215356 0.742314 0.221 Uiso 0.344(10) 1 calc R U P C 4
H1AB H 0.049155 0.217061 0.753942 0.221 Uiso 0.344(10) 1 calc R U P C 4
H1AC H -0.014948 0.240543 0.680799 0.221 Uiso 0.344(10) 1 calc R U P C 4
C2AA C -0.1073(11) 0.2916(6) 0.7856(14) 0.085(6) Uani 0.344(10) 1 d . U P C 4
H2AA H -0.102108 0.316737 0.818590 0.128 Uiso 0.344(10) 1 calc R U P C 4
H2AB H -0.149549 0.271215 0.805593 0.128 Uiso 0.344(10) 1 calc R U P C 4
H2AC H -0.134910 0.298955 0.731088 0.128 Uiso 0.344(10) 1 calc R U P C 4
C25A C -0.0408(9) 0.5100(4) 0.6244(11) 0.082(4) Uani 0.542(10) 1 d D . P A 1
C26A C -0.1294(7) 0.4908(4) 0.5701(8) 0.104(4) Uani 0.542(10) 1 d . U P A 1
H26A H -0.109558 0.480749 0.521414 0.156 Uiso 0.542(10) 1 calc R U P A 1
H26B H -0.180190 0.512007 0.557280 0.156 Uiso 0.542(10) 1 calc R U P A 1
H26C H -0.154594 0.467336 0.597266 0.156 Uiso 0.542(10) 1 calc R U P A 1
C27A C -0.0733(13) 0.5201(5) 0.7043(9) 0.123(6) Uani 0.542(10) 1 d D U P A 1
H27D H -0.103649 0.495358 0.723237 0.184 Uiso 0.542(10) 1 calc R U P A 1
H27E H -0.120285 0.543135 0.696976 0.184 Uiso 0.542(10) 1 calc R U P A 1
H27F H -0.016494 0.528236 0.743163 0.184 Uiso 0.542(10) 1 calc R U P A 1
C28A C -0.0133(10) 0.5489(4) 0.5867(11) 0.111(6) Uani 0.542(10) 1 d . U P A 1
H28D H 0.036239 0.563846 0.623551 0.166 Uiso 0.542(10) 1 calc R U P A 1
H28E H -0.070889 0.566653 0.572590 0.166 Uiso 0.542(10) 1 calc R U P A 1
H28F H 0.012716 0.541803 0.538886 0.166 Uiso 0.542(10) 1 calc R U P A 1
C25C C -0.0205(7) 0.5203(4) 0.6703(7) 0.046(3) Uani 0.458(10) 1 d D . P A 2
C26C C 0.0173(8) 0.5547(4) 0.7188(10) 0.107(5) Uani 0.458(10) 1 d . U P A 2
H26D H 0.044706 0.544505 0.771735 0.160 Uiso 0.458(10) 1 calc R U P A 2
H26E H -0.035213 0.574545 0.722508 0.160 Uiso 0.458(10) 1 calc R U P A 2
H26F H 0.068217 0.568583 0.695633 0.160 Uiso 0.458(10) 1 calc R U P A 2
C27C C -0.0518(16) 0.5307(8) 0.5824(8) 0.134(9) Uani 0.458(10) 1 d D U P A 2
H27G H -0.101447 0.552693 0.576539 0.201 Uiso 0.458(10) 1 calc R U P A 2
H27H H -0.078718 0.505665 0.553890 0.201 Uiso 0.458(10) 1 calc R U P A 2
H27I H 0.004684 0.540444 0.560580 0.201 Uiso 0.458(10) 1 calc R U P A 2
C28C C -0.1165(11) 0.5047(6) 0.6855(12) 0.099(6) Uani 0.458(10) 1 d . U P A 2
H28G H -0.141503 0.483519 0.646085 0.148 Uiso 0.458(10) 1 calc R U P A 2
H28H H -0.162578 0.528064 0.681890 0.148 Uiso 0.458(10) 1 calc R U P A 2
H28I H -0.108530 0.492444 0.738374 0.148 Uiso 0.458(10) 1 calc R U P A 2
C9 C 0.3100(9) 0.4223(10) 1.0224(7) 0.108(9) Uani 0.442(19) 1 d . . P B 1
H9A H 0.325126 0.392222 1.029951 0.129 Uiso 0.442(19) 1 calc R U P B 1
H9B H 0.281630 0.431993 1.068163 0.129 Uiso 0.442(19) 1 calc R U P B 1
C9B C 0.3043(6) 0.4594(5) 1.0075(5) 0.066(4) Uani 0.558(19) 1 d . . P B 2
H9BA H 0.282075 0.461679 1.058975 0.080 Uiso 0.558(19) 1 calc R U P B 2
H9BB H 0.295302 0.486921 0.980961 0.080 Uiso 0.558(19) 1 calc R U P B 2
C30 C 0.7856(5) 0.2986(3) 0.4638(5) 0.072(3) Uani 0.629(8) 1 d . . P D 1
H30D H 0.800885 0.281911 0.512229 0.108 Uiso 0.629(8) 1 calc R U P D 1
H30E H 0.827437 0.289780 0.426492 0.108 Uiso 0.629(8) 1 calc R U P D 1
H30F H 0.717288 0.294334 0.440094 0.108 Uiso 0.629(8) 1 calc R U P D 1
C32 C 0.7742(6) 0.3722(3) 0.4100(4) 0.077(3) Uani 0.629(8) 1 d . . P D 1
H32D H 0.704882 0.368430 0.389066 0.115 Uiso 0.629(8) 1 calc R U P D 1
H32E H 0.812604 0.364146 0.369657 0.115 Uiso 0.629(8) 1 calc R U P D 1
H32F H 0.786847 0.401541 0.424312 0.115 Uiso 0.629(8) 1 calc R U P D 1
C31 C 0.9076(5) 0.3515(4) 0.5171(5) 0.078(3) Uani 0.629(8) 1 d . . P D 1
H31D H 0.918144 0.381089 0.530622 0.116 Uiso 0.629(8) 1 calc R U P D 1
H31E H 0.947801 0.343536 0.478068 0.116 Uiso 0.629(8) 1 calc R U P D 1
H31F H 0.925557 0.334477 0.564765 0.116 Uiso 0.629(8) 1 calc R U P D 1
C30C C 0.8513(9) 0.3845(4) 0.4613(8) 0.061(4) Uani 0.371(8) 1 d . . P D 2
H30G H 0.801392 0.405587 0.443922 0.092 Uiso 0.371(8) 1 calc R U P D 2
H30H H 0.887383 0.378556 0.418412 0.092 Uiso 0.371(8) 1 calc R U P D 2
H30I H 0.896267 0.394948 0.507290 0.092 Uiso 0.371(8) 1 calc R U P D 2
C31C C 0.8859(9) 0.3150(5) 0.5227(7) 0.065(4) Uani 0.371(8) 1 d . . P D 2
H31G H 0.915850 0.326419 0.574022 0.097 Uiso 0.371(8) 1 calc R U P D 2
H31H H 0.935129 0.312663 0.488559 0.097 Uiso 0.371(8) 1 calc R U P D 2
H31I H 0.858929 0.287317 0.530162 0.097 Uiso 0.371(8) 1 calc R U P D 2
C32C C 0.7526(8) 0.3254(5) 0.4040(7) 0.073(5) Uani 0.371(8) 1 d . . P D 2
H32G H 0.721998 0.298871 0.413950 0.109 Uiso 0.371(8) 1 calc R U P D 2
H32H H 0.801144 0.320603 0.369983 0.109 Uiso 0.371(8) 1 calc R U P D 2
H32I H 0.702898 0.344800 0.377864 0.109 Uiso 0.371(8) 1 calc R U P D 2
F1 F 0.5321(13) 0.6231(3) 0.7156(5) 0.059(3) Uiso 0.303(8) 1 d . . P E 8
F2 F 0.6191(14) 0.6313(5) 0.8596(10) 0.116(5) Uiso 0.303(8) 1 d . U P E 7
F3 F 0.5954(8) 0.5694(2) 0.8043(4) 0.077(3) Uiso 0.406(10) 1 d . . P E 8
F4 F 0.7102(15) 0.6084(6) 0.7817(11) 0.186(7) Uiso 0.406(10) 1 d . . P E 8
B12 B 0.646(3) 0.6244(11) 0.803(2) 0.096(8) Uiso 0.303(8) 1 d . . P E 7
F5 F 0.5732(11) 0.6345(3) 0.8495(5) 0.078(3) Uiso 0.406(10) 1 d . . P E 8
F6 F 0.6691(12) 0.5806(5) 0.8232(8) 0.123(5) Uiso 0.303(8) 1 d . U P E 7
B9 B 0.5485(17) 0.6143(6) 0.7767(11) 0.056(4) Uiso 0.291(9) 1 d . . P F 6
F11 F 0.6977(12) 0.6476(5) 0.7967(9) 0.130(5) Uiso 0.303(8) 1 d . U P E 7
F12 F 0.5434(8) 0.5690(3) 0.7942(5) 0.059(3) Uiso 0.291(9) 1 d . . P F 6
F9 F 0.5784(10) 0.6203(2) 0.7271(5) 0.069(2) Uiso 0.406(10) 1 d . . P E 7
B5 B 0.6012(18) 0.6109(5) 0.7882(11) 0.072(4) Uiso 0.406(10) 1 d . . P E 8
F10 F 0.4778(15) 0.6229(5) 0.7227(9) 0.122(5) Uiso 0.291(9) 1 d . . P F 6
F38 F 0.5243(12) 0.6339(4) 0.8431(7) 0.090(4) Uiso 0.291(9) 1 d . . P F 6
F7 F 0.643(2) 0.6161(7) 0.7583(16) 0.152(8) Uiso 0.291(9) 1 d . . P F 6
C33 C 0.0423(8) 0.4778(4) 0.6380(7) 0.048(2) Uani 0.542(10) 1 d . U P A 1
C34 C 0.1375(9) 0.4882(3) 0.6296(7) 0.045(3) Uani 0.542(10) 1 d . U P A 1
H34 H 0.147651 0.513572 0.603635 0.054 Uiso 0.542(10) 1 calc R U P A 1
C35 C 0.0235(14) 0.4388(7) 0.6692(13) 0.042(4) Uani 0.542(10) 1 d . U P A 1
H35 H -0.040321 0.430538 0.674888 0.050 Uiso 0.542(10) 1 calc R U P A 1
C39 C 0.8748(4) 0.4407(3) 1.0155(4) 0.122(3) Uani 1 1 d . . . . .
H39A H 0.834654 0.418764 1.033174 0.183 Uiso 1 1 calc R U . . .
H39B H 0.840884 0.467582 1.014626 0.183 Uiso 1 1 calc R U . . .
H39C H 0.937006 0.442465 1.051882 0.183 Uiso 1 1 calc R U . . .

loop_
_atom_site_aniso_label
_atom_site_aniso_U_11
_atom_site_aniso_U_22
_atom_site_aniso_U_33
_atom_site_aniso_U_23
_atom_site_aniso_U_13
_atom_site_aniso_U_12
Cr01 0.0244(3) 0.0280(3) 0.0393(3) 0.0097(2) 0.0163(2) 0.00653(18)
N6 0.0275(13) 0.0373(15) 0.0394(14) 0.0051(11) 0.0079(11) 0.0054(11)
N10 0.0271(12) 0.0321(14) 0.0372(14) 0.0097(11) 0.0147(11) 0.0069(10)
N2 0.0252(12) 0.0329(14) 0.0383(14) 0.0104(11) 0.0137(10) 0.0066(10)
N10A 0.0286(13) 0.0307(14) 0.0428(15) 0.0083(11) 0.0175(11) 0.0063(10)
N4 0.0308(13) 0.0385(15) 0.0397(15) 0.0034(12) 0.0122(11) 0.0059(11)
N2A 0.0302(13) 0.0291(14) 0.0559(17) 0.0097(12) 0.0143(12) 0.0051(11)
N1 0.0357(15) 0.0488(17) 0.0412(15) 0.0025(13) 0.0188(12) 0.0062(12)
N1A 0.0350(15) 0.0323(15) 0.072(2) 0.0218(14) 0.0246(14) 0.0102(12)
N5A 0.0363(15) 0.0311(14) 0.0607(18) 0.0162(13) 0.0225(13) 0.0067(11)
N6A 0.0392(16) 0.0336(16) 0.082(2) 0.0187(15) 0.0269(15) 0.0099(12)
C4 0.0283(15) 0.0313(16) 0.0420(17) 0.0078(13) 0.0122(13) 0.0068(12)
N5 0.0434(17) 0.079(2) 0.0366(16) 0.0039(15) 0.0204(13) 0.0121(15)
C23 0.0284(15) 0.0262(15) 0.0450(18) 0.0051(13) 0.0162(13) 0.0032(12)
N4A 0.0367(15) 0.0290(15) 0.093(2) 0.0176(15) 0.0252(15) 0.0082(12)
N3 0.0415(17) 0.084(2) 0.0395(16) -0.0039(16) 0.0174(13) 0.0068(16)
C22 0.0239(14) 0.0374(17) 0.0497(19) 0.0034(15) 0.0155(13) 0.0015(13)
C24 0.0280(15) 0.0260(15) 0.0394(17) 0.0105(12) 0.0162(12) 0.0078(11)
C20 0.0337(16) 0.0419(19) 0.0391(17) 0.0038(14) 0.0172(13) 0.0070(13)
C21 0.0311(16) 0.0426(19) 0.0444(19) 0.0023(15) 0.0198(14) 0.0036(13)
N3A 0.0404(16) 0.0346(16) 0.084(2) 0.0303(15) 0.0259(15) 0.0106(12)
C19 0.0267(15) 0.0324(16) 0.0388(17) 0.0094(13) 0.0133(12) 0.0052(12)
C23A 0.0271(15) 0.0383(18) 0.0438(18) 0.0055(14) 0.0143(13) 0.0035(13)
C2 0.0272(15) 0.0274(15) 0.0411(17) 0.0111(13) 0.0152(13) 0.0066(12)
C18 0.0287(15) 0.0314(16) 0.0423(18) 0.0055(13) 0.0157(13) 0.0027(12)
C17A 0.0304(16) 0.0362(18) 0.058(2) 0.0110(15) 0.0200(15) 0.0076(14)
C1A 0.0291(15) 0.0350(17) 0.0406(17) 0.0070(14) 0.0169(13) 0.0096(13)
C18A 0.0284(15) 0.0360(18) 0.0524(19) 0.0139(15) 0.0184(14) 0.0096(13)
C17 0.0293(16) 0.0329(17) 0.0474(19) 0.0022(14) 0.0152(14) 0.0016(12)
C3A 0.0359(16) 0.0285(16) 0.0458(18) 0.0072(13) 0.0198(14) 0.0057(13)
C29 0.0327(18) 0.070(3) 0.056(2) -0.0123(19) 0.0223(16) 0.0030(17)
C22A 0.0289(16) 0.043(2) 0.059(2) 0.0070(16) 0.0151(15) 0.0023(14)
C24A 0.0288(15) 0.0321(16) 0.0404(17) 0.0038(13) 0.0164(13) 0.0022(12)
C2A 0.0309(15) 0.0333(17) 0.0428(18) 0.0092(14) 0.0170(13) 0.0052(13)
C1 0.0356(17) 0.0377(18) 0.0403(17) 0.0142(14) 0.0172(14) 0.0101(13)
C20A 0.0369(19) 0.0378(19) 0.082(3) 0.0214(18) 0.0165(18) 0.0003(15)
C6 0.0259(16) 0.050(2) 0.054(2) -0.0016(16) 0.0101(14) 0.0056(14)
C3 0.0380(18) 0.058(2) 0.0420(19) 0.0110(16) 0.0188(15) 0.0102(16)
C19A 0.0279(15) 0.0357(18) 0.054(2) 0.0068(15) 0.0150(14) 0.0040(13)
C4A 0.0357(17) 0.0340(18) 0.058(2) 0.0177(15) 0.0230(15) 0.0099(14)
C12 0.0369(18) 0.055(2) 0.0406(19) -0.0042(16) 0.0042(14) 0.0088(15)
C13 0.0327(17) 0.0426(19) 0.050(2) -0.0006(15) 0.0183(14) 0.0033(14)
C10 0.0375(18) 0.058(2) 0.050(2) -0.0003(17) 0.0043(15) 0.0110(16)
C21A 0.0322(18) 0.045(2) 0.082(3) 0.0165(19) 0.0163(17) -0.0023(15)
C16 0.0291(16) 0.048(2) 0.064(2) -0.0174(18) 0.0180(15) -0.0077(14)
C8 0.0319(18) 0.060(2) 0.062(2) -0.0041(19) 0.0061(16) 0.0049(16)
C13A 0.0295(17) 0.043(2) 0.081(3) 0.0257(19) 0.0249(17) 0.0114(14)
C11A 0.050(2) 0.0330(19) 0.080(3) 0.0232(18) 0.0253(19) 0.0021(16)
C5A 0.0307(16) 0.0354(18) 0.066(2) 0.0116(16) 0.0166(15) 0.0019(13)
C6A 0.0350(18) 0.046(2) 0.101(3) 0.032(2) 0.034(2) 0.0193(16)
C16A 0.012(8) 0.046(9) 0.052(10) 0.000(7) 0.004(6) -0.003(5)
C15 0.040(2) 0.074(3) 0.075(3) -0.033(2) 0.0184(19) -0.0123(19)
C7A 0.039(2) 0.038(2) 0.111(4) 0.011(2) 0.021(2) -0.0019(16)
C14 0.046(2) 0.064(3) 0.060(2) -0.025(2) 0.0200(18) -0.0078(18)
C9A 0.058(2) 0.036(2) 0.091(3) 0.017(2) 0.037(2) -0.0037(17)
C12A 0.055(2) 0.034(2) 0.136(4) 0.032(2) 0.044(3) 0.0223(18)
C25 0.042(3) 0.171(6) 0.116(4) -0.092(4) 0.022(3) -0.036(3)
C11 0.057(3) 0.124(4) 0.038(2) -0.009(2) 0.0223(18) 0.007(3)
C10A 0.065(3) 0.044(2) 0.149(5) 0.034(3) 0.054(3) 0.030(2)
C8A 0.048(2) 0.056(3) 0.154(5) 0.052(3) 0.045(3) 0.025(2)
C15A 0.025(4) 0.032(5) 0.038(6) 0.004(4) 0.008(4) 0.013(3)
C14A 0.028(5) 0.037(5) 0.041(6) 0.001(5) 0.008(5) 0.004(4)
C29A 0.040(2) 0.058(3) 0.168(6) 0.049(3) 0.030(3) -0.001(2)
C7 0.059(3) 0.178(6) 0.080(4) -0.035(4) 0.049(3) -0.008(3)
C5 0.042(2) 0.122(4) 0.049(2) 0.008(2) 0.0267(18) 0.018(2)
C27 0.096(5) 0.215(10) 0.140(7) -0.052(6) -0.034(5) 0.044(6)
C28 0.086(5) 0.336(14) 0.146(7) 0.085(8) -0.044(5) -0.119(7)
C30A 0.052(4) 0.066(5) 0.174(10) 0.060(6) 0.040(5) -0.011(3)
C31A 0.060(5) 0.087(6) 0.139(8) 0.017(5) -0.002(5) -0.039(4)
C32A 0.065(5) 0.097(6) 0.126(8) 0.034(6) 0.056(6) -0.010(5)
C0AA 0.054(8) 0.124(13) 0.147(14) 0.067(11) 0.034(8) -0.017(8)
C1AA 0.137(16) 0.097(14) 0.203(19) 0.017(14) 0.016(14) -0.034(12)
C2AA 0.048(8) 0.092(10) 0.122(13) 0.044(10) 0.029(8) -0.021(7)
C25A 0.059(7) 0.064(8) 0.133(12) 0.054(9) 0.041(8) 0.032(6)
C26A 0.053(6) 0.114(9) 0.144(10) 0.041(7) 0.018(6) 0.038(5)
C27A 0.080(10) 0.082(10) 0.208(14) -0.015(9) 0.030(10) 0.056(8)
C28A 0.073(8) 0.061(7) 0.205(14) 0.066(8) 0.041(8) 0.047(6)
C25C 0.026(5) 0.052(6) 0.060(7) 0.006(5) 0.009(5) 0.022(4)
C26C 0.057(6) 0.070(7) 0.189(13) -0.041(8) 0.007(7) 0.035(5)
C27C 0.110(14) 0.133(17) 0.138(13) -0.017(12) -0.034(11) 0.064(12)
C28C 0.053(8) 0.090(11) 0.161(13) 0.003(9) 0.036(8) 0.029(7)
C9 0.062(7) 0.22(3) 0.052(7) 0.008(10) 0.031(6) 0.036(10)
C9B 0.056(5) 0.108(9) 0.042(4) -0.008(5) 0.028(4) 0.021(5)
C30 0.043(4) 0.094(6) 0.085(6) -0.038(5) 0.026(4) 0.011(4)
C32 0.065(5) 0.122(8) 0.052(4) 0.010(4) 0.039(4) 0.004(5)
C31 0.044(4) 0.123(9) 0.076(5) -0.031(5) 0.038(4) -0.006(4)
C30C 0.052(7) 0.068(8) 0.072(8) 0.003(6) 0.035(6) -0.004(5)
C31C 0.053(7) 0.083(10) 0.065(7) 0.003(7) 0.031(6) 0.033(7)
C32C 0.039(6) 0.124(13) 0.058(7) -0.033(8) 0.015(5) 0.010(7)
C33 0.033(5) 0.047(6) 0.066(7) 0.010(5) 0.017(5) 0.011(4)
C34 0.040(5) 0.025(5) 0.073(8) 0.018(5) 0.017(6) 0.014(4)
C35 0.014(6) 0.037(7) 0.074(12) 0.007(7) 0.006(6) 0.004(5)
C39 0.065(3) 0.194(8) 0.101(5) -0.036(5) -0.005(3) -0.007(4)

loop_
_atom_type_symbol
_atom_type_description
_atom_type_scat_dispersion_real
_atom_type_scat_dispersion_imag
_atom_type_scat_source
C C 0.0033 0.0016 'International Tables Vol C Tables 4.2.6.8 and 6.1.1.4'
H H 0.0000 0.0000 'International Tables Vol C Tables 4.2.6.8 and 6.1.1.4'
B B 0.0013 0.0007 'International Tables Vol C Tables 4.2.6.8 and 6.1.1.4'
Cr Cr 0.3209 0.6236 'International Tables Vol C Tables 4.2.6.8 and 6.1.1.4'
F F 0.0171 0.0103 'International Tables Vol C Tables 4.2.6.8 and 6.1.1.4'
N N 0.0061 0.0033 'International Tables Vol C Tables 4.2.6.8 and 6.1.1.4'

loop_
_citation_id
_citation_doi
_citation_year
1 10.1002/zaac.202300248 2024

loop_
_geom_angle_atom_site_label_1
_geom_angle_atom_site_label_2
_geom_angle_atom_site_label_3
_geom_angle
_geom_angle_site_symmetry_1
_geom_angle_site_symmetry_3
_geom_angle_publ_flag
N10 Cr01 C2 88.19(11) . . ?
N10 Cr01 C1A 91.81(10) . . ?
N10 Cr01 C2A 92.06(10) . . ?
N10 Cr01 C1 88.19(11) . . ?
N10A Cr01 N10 179.90(13) . . ?
N10A Cr01 C2 91.71(11) . . ?
N10A Cr01 C1A 88.20(10) . . ?
N10A Cr01 C2A 87.92(11) . . ?
N10A Cr01 C1 91.91(11) . . ?
C2 Cr01 C1A 89.61(11) . . ?
C2A Cr01 C2 88.48(12) . . ?
C2A Cr01 C1A 175.62(12) . . ?
C2A Cr01 C1 91.67(12) . . ?
C1 Cr01 C2 176.38(11) . . ?
C1 Cr01 C1A 90.49(12) . . ?
N4 N6 C4 113.7(3) . . ?
N4 N6 C12 118.4(3) . . ?
C4 N6 C12 127.9(3) . . ?
C24 N10 Cr01 127.5(2) . . ?
C18 N10 Cr01 127.7(2) . . ?
C18 N10 C24 104.8(2) . . ?
N4 N2 C19 116.5(2) . . ?
N4 N2 C2 116.0(2) . . ?
C2 N2 C19 127.4(3) . . ?
C18A N10A Cr01 127.7(2) . . ?
C24A N10A Cr01 127.7(2) . . ?
C24A N10A C18A 104.4(2) . . ?
N6 N4 N2 102.2(2) . . ?
N4A N2A C2A 115.8(2) . . ?
N4A N2A C19A 116.2(3) . . ?
C2A N2A C19A 127.9(3) . . ?
N3 N1 C1 116.3(3) . . ?
N3 N1 C13 115.4(3) . . ?
C1 N1 C13 128.3(3) . . ?
N3A N1A C1A 115.5(3) . . ?
N3A N1A C13A 116.2(3) . . ?
C1A N1A C13A 128.1(3) . . ?
N3A N5A C3A 113.5(3) . . ?
N3A N5A C11A 118.4(3) . . ?
C3A N5A C11A 128.0(3) . . ?
N4A N6A C4A 113.8(3) . . ?
N4A N6A C12A 118.2(3) . . ?
C4A N6A C12A 128.0(3) . . ?
N6 C4 C2 107.5(3) . . ?
N6 C4 C6 119.6(3) . . ?
C2 C4 C6 132.7(3) . . ?
N3 N5 C3 113.7(3) . . ?
N3 N5 C11 118.0(3) . . ?
C3 N5 C11 128.3(3) . . ?
C22 C23 C24 121.5(3) . . ?
C22 C23 C17 132.8(3) . . ?
C24 C23 C17 105.7(3) . . ?
N6A N4A N2A 102.0(2) . . ?
N5 N3 N1 101.8(3) . . ?
C23 C22 H22 120.0 . . ?
C21 C22 C23 120.0(3) . . ?
C21 C22 H22 120.0 . . ?
N10 C24 C23 112.1(3) . . ?
N10 C24 C19 130.3(3) . . ?
C19 C24 C23 117.6(3) . . ?
C21 C20 H20 118.9 . . ?
C19 C20 H20 118.9 . . ?
C19 C20 C21 122.1(3) . . ?
C22 C21 C20 118.5(3) . . ?
C22 C21 C29 121.3(3) . . ?
C20 C21 C29 120.2(3) . . ?
N5A N3A N1A 102.3(2) . . ?
C24 C19 N2 120.7(3) . . ?
C20 C19 N2 119.1(3) . . ?
C20 C19 C24 120.2(3) . . ?
C22A C23A C17A 132.8(3) . . ?
C22A C23A C24A 121.9(3) . . ?
C24A C23A C17A 105.3(3) . . ?
N2 C2 Cr01 125.6(2) . . ?
N2 C2 C4 100.6(3) . . ?
C4 C2 Cr01 133.8(2) . . ?
N10 C18 C17 112.0(3) . . ?
N10 C18 C13 130.5(3) . . ?
C13 C18 C17 117.5(3) . . ?
C23A C17A C35 129.7(10) . . ?
C18A C17A C23A 105.4(3) . . ?
C18A C17A C35 124.5(10) . . ?
C16A C17A C23A 135.9(12) . . ?
C16A C17A C18A 117.0(11) . . ?
N1A C1A Cr01 125.3(2) . . ?
N1A C1A C3A 101.3(3) . . ?
C3A C1A Cr01 133.4(2) . . ?
N10A C18A C17A 112.4(3) . . ?
N10A C18A C13A 130.1(3) . . ?
C13A C18A C17A 117.4(3) . . ?
C23 C17 C18 105.5(3) . . ?
C16 C17 C23 133.3(3) . . ?
C16 C17 C18 121.2(3) . . ?
N5A C3A C1A 107.4(3) . . ?
N5A C3A C5A 119.2(3) . . ?
C1A C3A C5A 133.4(3) . . ?
C21 C29 C31C 110.7(5) . . ?
C21 C29 C32C 115.6(5) . . ?
C30 C29 C21 106.2(4) . . ?
C30 C29 C32 111.3(6) . . ?
C32 C29 C21 107.5(4) . . ?
C31 C29 C21 112.5(4) . . ?
C31 C29 C30 109.8(5) . . ?
C31 C29 C32 109.4(6) . . ?
C30C C29 C21 108.5(5) . . ?
C30C C29 C31C 106.9(8) . . ?
C30C C29 C32C 105.2(8) . . ?
C32C C29 C31C 109.4(8) . . ?
C23A C22A H22A 119.8 . . ?
C21A C22A C23A 120.5(3) . . ?
C21A C22A H22A 119.8 . . ?
N10A C24A C23A 112.5(3) . . ?
N10A C24A C19A 130.2(3) . . ?
C19A C24A C23A 117.3(3) . . ?
N2A C2A Cr01 125.7(2) . . ?
N2A C2A C4A 101.4(3) . . ?
C4A C2A Cr01 132.8(2) . . ?
N1 C1 Cr01 125.2(2) . . ?
N1 C1 C3 100.0(3) . . ?
C3 C1 Cr01 134.7(3) . . ?
C19A C20A H20A 118.8 . . ?
C19A C20A C21A 122.4(3) . . ?
C21A C20A H20A 118.8 . . ?
C4 C6 H6A 109.2 . . ?
C4 C6 H6B 109.2 . . ?
C4 C6 C8 112.2(3) . . ?
H6A C6 H6B 107.9 . . ?
C8 C6 H6A 109.2 . . ?
C8 C6 H6B 109.2 . . ?
N5 C3 C1 108.2(3) . . ?
N5 C3 C5 119.4(3) . . ?
C1 C3 C5 132.3(3) . . ?
C24A C19A N2A 120.3(3) . . ?
C24A C19A C20A 120.1(3) . . ?
C20A C19A N2A 119.6(3) . . ?
N6A C4A C2A 106.9(3) . . ?
N6A C4A C6A 119.4(3) . . ?
C2A C4A C6A 133.7(3) . . ?
N6 C12 H12A 110.2 . . ?
N6 C12 H12B 110.2 . . ?
N6 C12 C10 107.7(3) . . ?
H12A C12 H12B 108.5 . . ?
C10 C12 H12A 110.2 . . ?
C10 C12 H12B 110.2 . . ?
C18 C13 N1 119.9(3) . . ?
C14 C13 N1 119.6(3) . . ?
C14 C13 C18 120.5(3) . . ?
C12 C10 H10A 109.9 . . ?
C12 C10 H10B 109.9 . . ?
C12 C10 C8 109.1(3) . . ?
H10A C10 H10B 108.3 . . ?
C8 C10 H10A 109.9 . . ?
C8 C10 H10B 109.9 . . ?
C22A C21A C20A 117.9(3) . . ?
C22A C21A C29A 120.6(3) . . ?
C20A C21A C29A 121.6(3) . . ?
C17 C16 H16 119.8 . . ?
C15 C16 C17 120.4(3) . . ?
C15 C16 H16 119.8 . . ?
C6 C8 H8A 109.2 . . ?
C6 C8 H8B 109.2 . . ?
C10 C8 C6 111.9(3) . . ?
C10 C8 H8A 109.2 . . ?
C10 C8 H8B 109.2 . . ?
H8A C8 H8B 107.9 . . ?
C18A C13A N1A 120.1(3) . . ?
C18A C13A C34 117.6(6) . . ?
C14A C13A N1A 117.9(7) . . ?
C14A C13A C18A 120.2(7) . . ?
C34 C13A N1A 121.1(6) . . ?
N5A C11A H11A 109.9 . . ?
N5A C11A H11B 109.9 . . ?
N5A C11A C9A 108.8(3) . . ?
H11A C11A H11B 108.3 . . ?
C9A C11A H11A 109.9 . . ?
C9A C11A H11B 109.9 . . ?
C3A C5A H5AA 109.2 . . ?
C3A C5A H5AB 109.2 . . ?
C3A C5A C7A 112.2(3) . . ?
H5AA C5A H5AB 107.9 . . ?
C7A C5A H5AA 109.2 . . ?
C7A C5A H5AB 109.2 . . ?
C4A C6A H6AA 109.2 . . ?
C4A C6A H6AB 109.2 . . ?
C4A C6A C8A 111.9(3) . . ?
H6AA C6A H6AB 107.9 . . ?
C8A C6A H6AA 109.2 . . ?
C8A C6A H6AB 109.2 . . ?
C17A C16A H16A 116.4 . . ?
C15A C16A C17A 127(2) . . ?
C15A C16A H16A 116.4 . . ?
C16 C15 C14 118.4(4) . . ?
C16 C15 C25 120.4(3) . . ?
C14 C15 C25 121.2(4) . . ?
C5A C7A H7AA 109.1 . . ?
C5A C7A H7AB 109.1 . . ?
H7AA C7A H7AB 107.8 . . ?
C9A C7A C5A 112.7(3) . . ?
C9A C7A H7AA 109.1 . . ?
C9A C7A H7AB 109.1 . . ?
C13 C14 C15 122.1(3) . . ?
C13 C14 H14 119.0 . . ?
C15 C14 H14 119.0 . . ?
C11A C9A H9AA 109.4 . . ?
C11A C9A H9AB 109.4 . . ?
C7A C9A C11A 111.0(3) . . ?
C7A C9A H9AA 109.4 . . ?
C7A C9A H9AB 109.4 . . ?
H9AA C9A H9AB 108.0 . . ?
N6A C12A H12C 110.0 . . ?
N6A C12A H12D 110.0 . . ?
N6A C12A C10A 108.5(3) . . ?
H12C C12A H12D 108.4 . . ?
C10A C12A H12C 110.0 . . ?
C10A C12A H12D 110.0 . . ?
C15 C25 C27 108.5(5) . . ?
C28 C25 C15 110.7(6) . . ?
C28 C25 C27 96.0(7) . . ?
C39 C25 C15 114.8(4) . . ?
C39 C25 C27 104.4(7) . . ?
C39 C25 C28 119.9(7) . . ?
N5 C11 H11C 111.1 . . ?
N5 C11 H11D 111.1 . . ?
N5 C11 H11E 109.6 . . ?
N5 C11 H11F 109.6 . . ?
N5 C11 C9 103.1(6) . . ?
N5 C11 C9B 110.2(4) . . ?
H11C C11 H11D 109.1 . . ?
H11E C11 H11F 108.1 . . ?
C9 C11 H11C 111.1 . . ?
C9 C11 H11D 111.1 . . ?
C9B C11 H11E 109.6 . . ?
C9B C11 H11F 109.6 . . ?
C12A C10A H10C 109.4 . . ?
C12A C10A H10D 109.4 . . ?
H10C C10A H10D 108.0 . . ?
C8A C10A C12A 111.3(4) . . ?
C8A C10A H10C 109.4 . . ?
C8A C10A H10D 109.4 . . ?
C6A C8A H8AA 109.3 . . ?
C6A C8A H8AB 109.3 . . ?
C10A C8A C6A 111.7(4) . . ?
C10A C8A H8AA 109.3 . . ?
C10A C8A H8AB 109.3 . . ?
H8AA C8A H8AB 107.9 . . ?
C16A C15A C14A 115.5(15) . . ?
C16A C15A C25C 124.5(15) . . ?
C14A C15A C25C 120.0(11) . . ?
C13A C14A C15A 120.6(12) . . ?
C13A C14A H14A 119.7 . . ?
C15A C14A H14A 119.7 . . ?
C21A C29A C31A 107.2(5) . . ?
C21A C29A C0AA 102.0(6) . . ?
C21A C29A C1AA 107.7(10) . . ?
C30A C29A C21A 113.7(4) . . ?
C30A C29A C31A 103.9(7) . . ?
C30A C29A C32A 113.8(7) . . ?
C32A C29A C21A 112.3(5) . . ?
C32A C29A C31A 105.0(7) . . ?
C1AA C29A C0AA 115.2(14) . . ?
C2AA C29A C21A 115.2(7) . . ?
C2AA C29A C0AA 102.7(11) . . ?
C2AA C29A C1AA 113.7(14) . . ?
H7AC C7 H7AD 107.1 . . ?
H7BE C7 H7BF 107.1 . . ?
C5 C7 H7AC 107.6 . . ?
C5 C7 H7AD 107.6 . . ?
C5 C7 H7BE 107.7 . . ?
C5 C7 H7BF 107.7 . . ?
C9 C7 H7AC 107.6 . . ?
C9 C7 H7AD 107.6 . . ?
C9 C7 C5 118.7(7) . . ?
C9B C7 H7BE 107.7 . . ?
C9B C7 H7BF 107.7 . . ?
C9B C7 C5 118.6(5) . . ?
C3 C5 C7 112.3(4) . . ?
C3 C5 H5A 109.2 . . ?
C3 C5 H5B 109.2 . . ?
C7 C5 H5A 109.2 . . ?
C7 C5 H5B 109.2 . . ?
H5A C5 H5B 107.9 . . ?
C25 C27 H27A 109.5 . . ?
C25 C27 H27B 109.5 . . ?
C25 C27 H27C 109.5 . . ?
H27A C27 H27B 109.5 . . ?
H27A C27 H27C 109.5 . . ?
H27B C27 H27C 109.5 . . ?
C25 C28 H28A 109.5 . . ?
C25 C28 H28B 109.5 . . ?
C25 C28 H28C 109.5 . . ?
H28A C28 H28B 109.5 . . ?
H28A C28 H28C 109.5 . . ?
H28B C28 H28C 109.5 . . ?
C29A C30A H30A 109.5 . . ?
C29A C30A H30B 109.5 . . ?
C29A C30A H30C 109.5 . . ?
H30A C30A H30B 109.5 . . ?
H30A C30A H30C 109.5 . . ?
H30B C30A H30C 109.5 . . ?
C29A C31A H31A 109.5 . . ?
C29A C31A H31B 109.5 . . ?
C29A C31A H31C 109.5 . . ?
H31A C31A H31B 109.5 . . ?
H31A C31A H31C 109.5 . . ?
H31B C31A H31C 109.5 . . ?
C29A C32A H32A 109.5 . . ?
C29A C32A H32B 109.5 . . ?
C29A C32A H32C 109.5 . . ?
H32A C32A H32B 109.5 . . ?
H32A C32A H32C 109.5 . . ?
H32B C32A H32C 109.5 . . ?
C29A C0AA H0AA 109.5 . . ?
C29A C0AA H0AB 109.5 . . ?
C29A C0AA H0AC 109.5 . . ?
H0AA C0AA H0AB 109.5 . . ?
H0AA C0AA H0AC 109.5 . . ?
H0AB C0AA H0AC 109.5 . . ?
C29A C1AA H1AA 109.5 . . ?
C29A C1AA H1AB 109.5 . . ?
C29A C1AA H1AC 109.5 . . ?
H1AA C1AA H1AB 109.5 . . ?
H1AA C1AA H1AC 109.5 . . ?
H1AB C1AA H1AC 109.5 . . ?
C29A C2AA H2AA 109.5 . . ?
C29A C2AA H2AB 109.5 . . ?
C29A C2AA H2AC 109.5 . . ?
H2AA C2AA H2AB 109.5 . . ?
H2AA C2AA H2AC 109.5 . . ?
H2AB C2AA H2AC 109.5 . . ?
C26A C25A C27A 107.0(11) . . ?
C28A C25A C26A 108.1(14) . . ?
C28A C25A C27A 110.4(16) . . ?
C28A C25A C33 112.6(9) . . ?
C33 C25A C26A 109.2(11) . . ?
C33 C25A C27A 109.4(11) . . ?
C25A C26A H26A 109.5 . . ?
C25A C26A H26B 109.5 . . ?
C25A C26A H26C 109.5 . . ?
H26A C26A H26B 109.5 . . ?
H26A C26A H26C 109.5 . . ?
H26B C26A H26C 109.5 . . ?
C25A C27A H27D 109.5 . . ?
C25A C27A H27E 109.5 . . ?
C25A C27A H27F 109.5 . . ?
H27D C27A H27E 109.5 . . ?
H27D C27A H27F 109.5 . . ?
H27E C27A H27F 109.5 . . ?
C25A C28A H28D 109.5 . . ?
C25A C28A H28E 109.5 . . ?
C25A C28A H28F 109.5 . . ?
H28D C28A H28E 109.5 . . ?
H28D C28A H28F 109.5 . . ?
H28E C28A H28F 109.5 . . ?
C26C C25C C15A 110.5(8) . . ?
C26C C25C C27C 115.0(13) . . ?
C26C C25C C28C 114.0(14) . . ?
C27C C25C C15A 106.1(12) . . ?
C28C C25C C15A 112.9(11) . . ?
C28C C25C C27C 97.6(16) . . ?
C25C C26C H26D 109.5 . . ?
C25C C26C H26E 109.5 . . ?
C25C C26C H26F 109.5 . . ?
H26D C26C H26E 109.5 . . ?
H26D C26C H26F 109.5 . . ?
H26E C26C H26F 109.5 . . ?
C25C C27C H27G 109.5 . . ?
C25C C27C H27H 109.5 . . ?
C25C C27C H27I 109.5 . . ?
H27G C27C H27H 109.5 . . ?
H27G C27C H27I 109.5 . . ?
H27H C27C H27I 109.5 . . ?
C25C C28C H28G 109.5 . . ?
C25C C28C H28H 109.5 . . ?
C25C C28C H28I 109.5 . . ?
H28G C28C H28H 109.5 . . ?
H28G C28C H28I 109.5 . . ?
H28H C28C H28I 109.5 . . ?
C11 C9 H9A 108.9 . . ?
C11 C9 H9B 108.9 . . ?
C7 C9 C11 113.3(15) . . ?
C7 C9 H9A 108.9 . . ?
C7 C9 H9B 108.9 . . ?
H9A C9 H9B 107.7 . . ?
C11 C9B H9BA 109.7 . . ?
C11 C9B H9BB 109.7 . . ?
C7 C9B C11 110.0(8) . . ?
C7 C9B H9BA 109.7 . . ?
C7 C9B H9BB 109.7 . . ?
H9BA C9B H9BB 108.2 . . ?
C29 C30 H30D 109.5 . . ?
C29 C30 H30E 109.5 . . ?
C29 C30 H30F 109.5 . . ?
H30D C30 H30E 109.5 . . ?
H30D C30 H30F 109.5 . . ?
H30E C30 H30F 109.5 . . ?
C29 C32 H32D 109.5 . . ?
C29 C32 H32E 109.5 . . ?
C29 C32 H32F 109.5 . . ?
H32D C32 H32E 109.5 . . ?
H32D C32 H32F 109.5 . . ?
H32E C32 H32F 109.5 . . ?
C29 C31 H31D 109.5 . . ?
C29 C31 H31E 109.5 . . ?
C29 C31 H31F 109.5 . . ?
H31D C31 H31E 109.5 . . ?
H31D C31 H31F 109.5 . . ?
H31E C31 H31F 109.5 . . ?
C29 C30C H30G 109.5 . . ?
C29 C30C H30H 109.5 . . ?
C29 C30C H30I 109.5 . . ?
H30G C30C H30H 109.5 . . ?
H30G C30C H30I 109.5 . . ?
H30H C30C H30I 109.5 . . ?
C29 C31C H31G 109.5 . . ?
C29 C31C H31H 109.5 . . ?
C29 C31C H31I 109.5 . . ?
H31G C31C H31H 109.5 . . ?
H31G C31C H31I 109.5 . . ?
H31H C31C H31I 109.5 . . ?
C29 C32C H32G 109.5 . . ?
C29 C32C H32H 109.5 . . ?
C29 C32C H32I 109.5 . . ?
H32G C32C H32H 109.5 . . ?
H32G C32C H32I 109.5 . . ?
H32H C32C H32I 109.5 . . ?
B12 F2 F11 35(2) . . ?
F2 B12 F6 94(3) . . ?
F2 B12 F9 122(3) . . ?
F6 B12 F9 102(2) . . ?
F11 B12 F2 106(4) . . ?
F11 B12 F6 124(3) . . ?
F11 B12 F9 109(3) . . ?
F10 B9 F12 107.6(15) . . ?
F10 B9 F38 103.7(18) . . ?
F10 B9 F7 118(2) . . ?
F38 B9 F12 104.3(13) . . ?
F38 B9 F7 122(2) . . ?
F7 B9 F12 99.4(16) . . ?
B12 F11 F2 38(2) . . ?
F1 B5 F4 117.1(15) . . ?
F3 B5 F1 111.8(16) . . ?
F3 B5 F4 93.3(13) . . ?
F3 B5 F5 109.7(13) . . ?
F5 B5 F1 105.4(14) . . ?
F5 B5 F4 119.1(18) . . ?
C34 C33 C25A 122.0(10) . . ?
C34 C33 C35 119.6(12) . . ?
C35 C33 C25A 117.9(12) . . ?
C13A C34 H34 118.1 . . ?
C33 C34 C13A 123.8(10) . . ?
C33 C34 H34 118.1 . . ?
C17A C35 H35 122.0 . . ?
C33 C35 C17A 116.1(15) . . ?
C33 C35 H35 122.0 . . ?
C25 C39 H39A 109.5 . . ?
C25 C39 H39B 109.5 . . ?
C25 C39 H39C 109.5 . . ?
H39A C39 H39B 109.5 . . ?
H39A C39 H39C 109.5 . . ?
H39B C39 H39C 109.5 . . ?

loop_
_geom_bond_atom_site_label_1
_geom_bond_atom_site_label_2
_geom_bond_distance
_geom_bond_site_symmetry_2
_geom_bond_publ_flag
Cr01 N10 2.026(2) . ?
Cr01 N10A 2.025(2) . ?
Cr01 C2 2.137(3) . ?
Cr01 C1A 2.144(3) . ?
Cr01 C2A 2.136(3) . ?
Cr01 C1 2.136(3) . ?
N6 N4 1.318(3) . ?
N6 C4 1.349(4) . ?
N6 C12 1.480(4) . ?
N10 C24 1.379(4) . ?
N10 C18 1.377(4) . ?
N2 N4 1.329(4) . ?
N2 C19 1.434(4) . ?
N2 C2 1.387(4) . ?
N10A C18A 1.378(4) . ?
N10A C24A 1.374(4) . ?
N2A N4A 1.343(4) . ?
N2A C2A 1.368(4) . ?
N2A C19A 1.438(4) . ?
N1 N3 1.346(4) . ?
N1 C1 1.385(4) . ?
N1 C13 1.434(4) . ?
N1A N3A 1.336(4) . ?
N1A C1A 1.380(4) . ?
N1A C13A 1.431(4) . ?
N5A N3A 1.318(4) . ?
N5A C3A 1.352(4) . ?
N5A C11A 1.471(4) . ?
N6A N4A 1.315(4) . ?
N6A C4A 1.355(4) . ?
N6A C12A 1.479(4) . ?
C4 C2 1.398(4) . ?
C4 C6 1.499(4) . ?
N5 N3 1.313(4) . ?
N5 C3 1.351(5) . ?
N5 C11 1.483(5) . ?
C23 C22 1.398(4) . ?
C23 C24 1.419(4) . ?
C23 C17 1.420(5) . ?
C22 H22 0.9500 . ?
C22 C21 1.381(5) . ?
C24 C19 1.391(4) . ?
C20 H20 0.9500 . ?
C20 C21 1.398(5) . ?
C20 C19 1.386(4) . ?
C21 C29 1.545(4) . ?
C23A C17A 1.423(5) . ?
C23A C22A 1.387(4) . ?
C23A C24A 1.420(4) . ?
C18 C17 1.422(4) . ?
C18 C13 1.395(5) . ?
C17A C18A 1.416(4) . ?
C17A C16A 1.38(3) . ?
C17A C35 1.43(2) . ?
C1A C3A 1.394(4) . ?
C18A C13A 1.404(5) . ?
C17 C16 1.400(5) . ?
C3A C5A 1.497(4) . ?
C29 C30 1.522(9) . ?
C29 C32 1.540(9) . ?
C29 C31 1.490(8) . ?
C29 C30C 1.524(12) . ?
C29 C31C 1.554(11) . ?
C29 C32C 1.553(12) . ?
C22A H22A 0.9500 . ?
C22A C21A 1.376(5) . ?
C24A C19A 1.384(4) . ?
C2A C4A 1.401(4) . ?
C1 C3 1.399(4) . ?
C20A H20A 0.9500 . ?
C20A C19A 1.391(5) . ?
C20A C21A 1.401(5) . ?
C6 H6A 0.9900 . ?
C6 H6B 0.9900 . ?
C6 C8 1.527(5) . ?
C3 C5 1.496(5) . ?
C4A C6A 1.499(4) . ?
C12 H12A 0.9900 . ?
C12 H12B 0.9900 . ?
C12 C10 1.510(5) . ?
C13 C14 1.382(5) . ?
C10 H10A 0.9900 . ?
C10 H10B 0.9900 . ?
C10 C8 1.524(5) . ?
C21A C29A 1.538(5) . ?
C16 H16 0.9500 . ?
C16 C15 1.380(5) . ?
C8 H8A 0.9900 . ?
C8 H8B 0.9900 . ?
C13A C14A 1.404(15) . ?
C13A C34 1.410(12) . ?
C11A H11A 0.9900 . ?
C11A H11B 0.9900 . ?
C11A C9A 1.504(5) . ?
C5A H5AA 0.9900 . ?
C5A H5AB 0.9900 . ?
C5A C7A 1.514(5) . ?
C6A H6AA 0.9900 . ?
C6A H6AB 0.9900 . ?
C6A C8A 1.531(5) . ?
C16A H16A 0.9500 . ?
C16A C15A 1.34(3) . ?
C15 C14 1.402(5) . ?
C15 C25 1.569(6) . ?
C7A H7AA 0.9900 . ?
C7A H7AB 0.9900 . ?
C7A C9A 1.497(6) . ?
C14 H14 0.9500 . ?
C9A H9AA 0.9900 . ?
C9A H9AB 0.9900 . ?
C12A H12C 0.9900 . ?
C12A H12D 0.9900 . ?
C12A C10A 1.505(6) . ?
C25 C27 1.596(10) . ?
C25 C28 1.447(9) . ?
C25 C39 1.436(8) . ?
C11 H11C 0.9900 . ?
C11 H11D 0.9900 . ?
C11 H11E 0.9900 . ?
C11 H11F 0.9900 . ?
C11 C9 1.62(2) . ?
C11 C9B 1.502(10) . ?
C10A H10C 0.9900 . ?
C10A H10D 0.9900 . ?
C10A C8A 1.498(7) . ?
C8A H8AA 0.9900 . ?
C8A H8AB 0.9900 . ?
C15A C14A 1.406(18) . ?
C15A C25C 1.548(15) . ?
C14A H14A 0.9500 . ?
C29A C30A 1.461(9) . ?
C29A C31A 1.613(11) . ?
C29A C32A 1.482(11) . ?
C29A C0AA 1.70(2) . ?
C29A C1AA 1.58(3) . ?
C29A C2AA 1.455(17) . ?
C7 H7AC 0.9900 . ?
C7 H7AD 0.9900 . ?
C7 H7BE 0.9900 . ?
C7 H7BF 0.9900 . ?
C7 C5 1.522(6) . ?
C7 C9 1.320(14) . ?
C7 C9B 1.499(12) . ?
C5 H5A 0.9900 . ?
C5 H5B 0.9900 . ?
C27 H27A 0.9800 . ?
C27 H27B 0.9800 . ?
C27 H27C 0.9800 . ?
C28 H28A 0.9800 . ?
C28 H28B 0.9800 . ?
C28 H28C 0.9800 . ?
C30A H30A 0.9800 . ?
C30A H30B 0.9800 . ?
C30A H30C 0.9800 . ?
C31A H31A 0.9800 . ?
C31A H31B 0.9800 . ?
C31A H31C 0.9800 . ?
C32A H32A 0.9800 . ?
C32A H32B 0.9800 . ?
C32A H32C 0.9800 . ?
C0AA H0AA 0.9800 . ?
C0AA H0AB 0.9800 . ?
C0AA H0AC 0.9800 . ?
C1AA H1AA 0.9800 . ?
C1AA H1AB 0.9800 . ?
C1AA H1AC 0.9800 . ?
C2AA H2AA 0.9800 . ?
C2AA H2AB 0.9800 . ?
C2AA H2AC 0.9800 . ?
C25A C26A 1.54(2) . ?
C25A C27A 1.553(10) . ?
C25A C28A 1.484(16) . ?
C25A C33 1.538(15) . ?
C26A H26A 0.9800 . ?
C26A H26B 0.9800 . ?
C26A H26C 0.9800 . ?
C27A H27D 0.9800 . ?
C27A H27E 0.9800 . ?
C27A H27F 0.9800 . ?
C28A H28D 0.9800 . ?
C28A H28E 0.9800 . ?
C28A H28F 0.9800 . ?
C25C C26C 1.427(17) . ?
C25C C27C 1.536(10) . ?
C25C C28C 1.493(18) . ?
C26C H26D 0.9800 . ?
C26C H26E 0.9800 . ?
C26C H26F 0.9800 . ?
C27C H27G 0.9800 . ?
C27C H27H 0.9800 . ?
C27C H27I 0.9800 . ?
C28C H28G 0.9800 . ?
C28C H28H 0.9800 . ?
C28C H28I 0.9800 . ?
C9 H9A 0.9900 . ?
C9 H9B 0.9900 . ?
C9B H9BA 0.9900 . ?
C9B H9BB 0.9900 . ?
C30 H30D 0.9800 . ?
C30 H30E 0.9800 . ?
C30 H30F 0.9800 . ?
C32 H32D 0.9800 . ?
C32 H32E 0.9800 . ?
C32 H32F 0.9800 . ?
C31 H31D 0.9800 . ?
C31 H31E 0.9800 . ?
C31 H31F 0.9800 . ?
C30C H30G 0.9800 . ?
C30C H30H 0.9800 . ?
C30C H30I 0.9800 . ?
C31C H31G 0.9800 . ?
C31C H31H 0.9800 . ?
C31C H31I 0.9800 . ?
C32C H32G 0.9800 . ?
C32C H32H 0.9800 . ?
C32C H32I 0.9800 . ?
F1 B5 1.49(2) . ?
F2 B12 1.13(3) . ?
F2 F11 1.75(2) . ?
F3 B5 1.363(18) . ?
F4 B5 1.55(3) . ?
B12 F6 1.47(4) . ?
B12 F11 1.05(4) . ?
B12 F9 1.47(4) . ?
F5 B5 1.40(2) . ?
B9 F12 1.49(2) . ?
B9 F10 1.26(2) . ?
B9 F38 1.39(2) . ?
B9 F7 1.41(4) . ?
C33 C34 1.399(16) . ?
C33 C35 1.40(3) . ?
C34 H34 0.9500 . ?
C35 H35 0.9500 . ?
C39 H39A 0.9800 . ?
C39 H39B 0.9800 . ?
C39 H39C 0.9800 . ?

loop_
_geom_torsion_atom_site_label_1
_geom_torsion_atom_site_label_2
_geom_torsion_atom_site_label_3
_geom_torsion_atom_site_label_4
_geom_torsion
_geom_torsion_site_symmetry_1
_geom_torsion_site_symmetry_2
_geom_torsion_site_symmetry_3
_geom_torsion_site_symmetry_4
_geom_torsion_publ_flag
Cr01 N10 C24 C23 179.05(19) . . . . ?
Cr01 N10 C24 C19 -1.7(4) . . . . ?
Cr01 N10 C18 C17 -178.8(2) . . . . ?
Cr01 N10 C18 C13 -0.5(5) . . . . ?
Cr01 N10A C18A C17A -175.8(2) . . . . ?
Cr01 N10A C18A C13A 2.8(6) . . . . ?
Cr01 N10A C24A C23A 175.7(2) . . . . ?
Cr01 N10A C24A C19A -2.8(5) . . . . ?
Cr01 C1A C3A N5A 175.5(2) . . . . ?
Cr01 C1A C3A C5A -3.9(6) . . . . ?
Cr01 C2A C4A N6A -176.7(3) . . . . ?
Cr01 C2A C4A C6A 0.0(7) . . . . ?
Cr01 C1 C3 N5 -175.3(3) . . . . ?
Cr01 C1 C3 C5 6.3(7) . . . . ?
N6 C4 C2 Cr01 -177.2(2) . . . . ?
N6 C4 C2 N2 -0.4(3) . . . . ?
N6 C4 C6 C8 10.4(4) . . . . ?
N6 C12 C10 C8 -52.4(4) . . . . ?
N10 C24 C19 N2 2.1(5) . . . . ?
N10 C24 C19 C20 -178.8(3) . . . . ?
N10 C18 C17 C23 -0.8(3) . . . . ?
N10 C18 C17 C16 179.6(3) . . . . ?
N10 C18 C13 N1 1.8(5) . . . . ?
N10 C18 C13 C14 -179.5(3) . . . . ?
N10A C18A C13A N1A 2.3(6) . . . . ?
N10A C18A C13A C14A -161.9(6) . . . . ?
N10A C18A C13A C34 169.7(7) . . . . ?
N10A C24A C19A N2A -2.3(6) . . . . ?
N10A C24A C19A C20A 178.0(4) . . . . ?
N4 N6 C4 C2 0.8(4) . . . . ?
N4 N6 C4 C6 176.7(3) . . . . ?
N4 N6 C12 C10 -154.9(3) . . . . ?
N4 N2 C19 C24 178.5(3) . . . . ?
N4 N2 C19 C20 -0.6(4) . . . . ?
N4 N2 C2 Cr01 177.0(2) . . . . ?
N4 N2 C2 C4 -0.1(3) . . . . ?
N2A C2A C4A N6A 0.8(4) . . . . ?
N2A C2A C4A C6A 177.5(4) . . . . ?
N1 C1 C3 N5 1.0(4) . . . . ?
N1 C1 C3 C5 -177.4(4) . . . . ?
N1 C13 C14 C15 179.2(4) . . . . ?
N1A C1A C3A N5A -0.9(4) . . . . ?
N1A C1A C3A C5A 179.7(4) . . . . ?
N1A C13A C14A C15A 179.9(7) . . . . ?
N1A C13A C34 C33 178.8(8) . . . . ?
N5A C3A C5A C7A 13.2(5) . . . . ?
N5A C11A C9A C7A -47.6(5) . . . . ?
N6A C4A C6A C8A -13.8(6) . . . . ?
N6A C12A C10A C8A 47.8(6) . . . . ?
C4 N6 N4 N2 -0.8(3) . . . . ?
C4 N6 C12 C10 23.9(5) . . . . ?
C4 C6 C8 C10 -41.2(4) . . . . ?
N5 C3 C5 C7 -3.2(6) . . . . ?
N5 C11 C9 C7 -52.4(19) . . . . ?
N5 C11 C9B C7 45.2(11) . . . . ?
C23 C22 C21 C20 0.4(5) . . . . ?
C23 C22 C21 C29 179.8(3) . . . . ?
C23 C24 C19 N2 -178.7(3) . . . . ?
C23 C24 C19 C20 0.4(4) . . . . ?
C23 C17 C16 C15 -179.5(4) . . . . ?
N4A N2A C2A Cr01 176.9(2) . . . . ?
N4A N2A C2A C4A -0.8(4) . . . . ?
N4A N2A C19A C24A -173.4(3) . . . . ?
N4A N2A C19A C20A 6.4(5) . . . . ?
N4A N6A C4A C2A -0.6(5) . . . . ?
N4A N6A C4A C6A -177.9(4) . . . . ?
N4A N6A C12A C10A 161.0(4) . . . . ?
N3 N1 C1 Cr01 175.7(2) . . . . ?
N3 N1 C1 C3 -1.1(4) . . . . ?
N3 N1 C13 C18 -179.5(3) . . . . ?
N3 N1 C13 C14 1.7(5) . . . . ?
N3 N5 C3 C1 -0.7(4) . . . . ?
N3 N5 C3 C5 178.0(4) . . . . ?
N3 N5 C11 C9 -153.0(10) . . . . ?
N3 N5 C11 C9B 159.8(7) . . . . ?
C22 C23 C24 N10 -179.9(3) . . . . ?
C22 C23 C24 C19 0.7(4) . . . . ?
C22 C23 C17 C18 -179.7(3) . . . . ?
C22 C23 C17 C16 -0.1(6) . . . . ?
C22 C21 C29 C30 120.9(5) . . . . ?
C22 C21 C29 C32 -119.9(5) . . . . ?
C22 C21 C29 C31 0.7(7) . . . . ?
C22 C21 C29 C30C -65.6(7) . . . . ?
C22 C21 C29 C31C 51.4(8) . . . . ?
C22 C21 C29 C32C 176.6(8) . . . . ?
C24 N10 C18 C17 0.8(3) . . . . ?
C24 N10 C18 C13 179.1(3) . . . . ?
C24 C23 C22 C21 -1.1(5) . . . . ?
C24 C23 C17 C18 0.4(3) . . . . ?
C24 C23 C17 C16 180.0(4) . . . . ?
C20 C21 C29 C30 -59.7(5) . . . . ?
C20 C21 C29 C32 59.5(6) . . . . ?
C20 C21 C29 C31 -179.9(6) . . . . ?
C20 C21 C29 C30C 113.8(6) . . . . ?
C20 C21 C29 C31C -129.2(7) . . . . ?
C20 C21 C29 C32C -4.0(9) . . . . ?
C21 C20 C19 N2 177.9(3) . . . . ?
C21 C20 C19 C24 -1.2(5) . . . . ?
N3A N1A C1A Cr01 -176.0(3) . . . . ?
N3A N1A C1A C3A 0.8(4) . . . . ?
N3A N1A C13A C18A 175.9(4) . . . . ?
N3A N1A C13A C14A -19.7(7) . . . . ?
N3A N1A C13A C34 8.9(8) . . . . ?
N3A N5A C3A C1A 0.9(4) . . . . ?
N3A N5A C3A C5A -179.7(3) . . . . ?
N3A N5A C11A C9A -163.1(4) . . . . ?
C19 N2 N4 N6 -175.6(2) . . . . ?
C19 N2 C2 Cr01 -7.3(4) . . . . ?
C19 N2 C2 C4 175.5(3) . . . . ?
C19 C20 C21 C22 0.8(5) . . . . ?
C19 C20 C21 C29 -178.6(3) . . . . ?
C23A C17A C18A N10A -0.1(4) . . . . ?
C23A C17A C18A C13A -178.8(3) . . . . ?
C23A C17A C16A C15A 168.1(12) . . . . ?
C23A C17A C35 C33 -173.9(8) . . . . ?
C23A C22A C21A C20A 0.1(6) . . . . ?
C23A C22A C21A C29A -179.7(4) . . . . ?
C23A C24A C19A N2A 179.2(3) . . . . ?
C23A C24A C19A C20A -0.5(5) . . . . ?
C2 N2 N4 N6 0.6(3) . . . . ?
C2 N2 C19 C24 2.9(4) . . . . ?
C2 N2 C19 C20 -176.2(3) . . . . ?
C2 C4 C6 C8 -175.0(3) . . . . ?
C18 N10 C24 C23 -0.5(3) . . . . ?
C18 N10 C24 C19 178.8(3) . . . . ?
C18 C17 C16 C15 0.0(6) . . . . ?
C18 C13 C14 C15 0.4(6) . . . . ?
C17A C23A C22A C21A -178.5(4) . . . . ?
C17A C23A C24A N10A 0.3(4) . . . . ?
C17A C23A C24A C19A 179.0(3) . . . . ?
C17A C18A C13A N1A -179.2(3) . . . . ?
C17A C18A C13A C14A 16.7(7) . . . . ?
C17A C18A C13A C34 -11.8(8) . . . . ?
C17A C16A C15A C14A -4(2) . . . . ?
C17A C16A C15A C25C 177.8(13) . . . . ?
C1A N1A N3A N5A -0.3(4) . . . . ?
C1A N1A C13A C18A -7.9(6) . . . . ?
C1A N1A C13A C14A 156.6(6) . . . . ?
C1A N1A C13A C34 -174.8(7) . . . . ?
C1A C3A C5A C7A -167.4(4) . . . . ?
C18A N10A C24A C23A -0.3(4) . . . . ?
C18A N10A C24A C19A -178.9(3) . . . . ?
C18A C17A C16A C15A 6(2) . . . . ?
C18A C17A C35 C33 -2.4(18) . . . . ?
C18A C13A C14A C15A -15.7(11) . . . . ?
C18A C13A C34 C33 11.5(13) . . . . ?
C17 C23 C22 C21 179.0(3) . . . . ?
C17 C23 C24 N10 0.0(3) . . . . ?
C17 C23 C24 C19 -179.3(3) . . . . ?
C17 C18 C13 N1 180.0(3) . . . . ?
C17 C18 C13 C14 -1.3(5) . . . . ?
C17 C16 C15 C14 -0.8(6) . . . . ?
C17 C16 C15 C25 177.8(5) . . . . ?
C3A N5A N3A N1A -0.4(4) . . . . ?
C3A N5A C11A C9A 19.7(6) . . . . ?
C3A C5A C7A C9A -42.7(5) . . . . ?
C22A C23A C17A C18A 178.8(4) . . . . ?
C22A C23A C17A C16A 15.0(13) . . . . ?
C22A C23A C17A C35 -8.4(12) . . . . ?
C22A C23A C24A N10A -178.8(3) . . . . ?
C22A C23A C24A C19A 0.0(5) . . . . ?
C22A C21A C29A C30A 177.8(7) . . . . ?
C22A C21A C29A C31A 63.5(7) . . . . ?
C22A C21A C29A C32A -51.3(8) . . . . ?
C22A C21A C29A C0AA -114.8(9) . . . . ?
C22A C21A C29A C1AA 123.5(13) . . . . ?
C22A C21A C29A C2AA -4.4(13) . . . . ?
C24A N10A C18A C17A 0.2(4) . . . . ?
C24A N10A C18A C13A 178.8(4) . . . . ?
C24A C23A C17A C18A -0.1(4) . . . . ?
C24A C23A C17A C16A -164.0(12) . . . . ?
C24A C23A C17A C35 172.7(11) . . . . ?
C24A C23A C22A C21A 0.2(6) . . . . ?
C2A N2A N4A N6A 0.5(4) . . . . ?
C2A N2A C19A C24A 3.8(5) . . . . ?
C2A N2A C19A C20A -176.5(4) . . . . ?
C2A C4A C6A C8A 169.8(5) . . . . ?
C1 N1 N3 N5 0.7(4) . . . . ?
C1 N1 C13 C18 1.5(5) . . . . ?
C1 N1 C13 C14 -177.2(3) . . . . ?
C1 C3 C5 C7 175.1(5) . . . . ?
C20A C21A C29A C30A -2.1(10) . . . . ?
C20A C21A C29A C31A -116.3(6) . . . . ?
C20A C21A C29A C32A 128.9(7) . . . . ?
C20A C21A C29A C0AA 65.3(9) . . . . ?
C20A C21A C29A C1AA -56.3(14) . . . . ?
C20A C21A C29A C2AA 175.7(11) . . . . ?
C6 C4 C2 Cr01 7.7(5) . . . . ?
C6 C4 C2 N2 -175.5(3) . . . . ?
C3 N5 N3 N1 0.0(4) . . . . ?
C3 N5 C11 C9 25.4(11) . . . . ?
C3 N5 C11 C9B -21.8(9) . . . . ?
C19A N2A N4A N6A 178.0(3) . . . . ?
C19A N2A C2A Cr01 -0.2(5) . . . . ?
C19A N2A C2A C4A -178.0(3) . . . . ?
C19A C20A C21A C22A -0.7(6) . . . . ?
C19A C20A C21A C29A 179.2(5) . . . . ?
C4A N6A N4A N2A 0.1(4) . . . . ?
C4A N6A C12A C10A -18.4(7) . . . . ?
C4A C6A C8A C10A 44.1(6) . . . . ?
C12 N6 N4 N2 178.1(3) . . . . ?
C12 N6 C4 C2 -178.0(3) . . . . ?
C12 N6 C4 C6 -2.1(5) . . . . ?
C12 C10 C8 C6 64.6(4) . . . . ?
C13 N1 N3 N5 -178.4(3) . . . . ?
C13 N1 C1 Cr01 -5.4(5) . . . . ?
C13 N1 C1 C3 177.8(3) . . . . ?
C13 C18 C17 C23 -179.3(3) . . . . ?
C13 C18 C17 C16 1.1(5) . . . . ?
C21A C20A C19A N2A -178.9(4) . . . . ?
C21A C20A C19A C24A 0.9(6) . . . . ?
C16 C15 C14 C13 0.7(7) . . . . ?
C16 C15 C25 C27 -56.6(8) . . . . ?
C16 C15 C25 C28 47.5(9) . . . . ?
C16 C15 C25 C39 -172.9(6) . . . . ?
C13A N1A N3A N5A 176.4(3) . . . . ?
C13A N1A C1A Cr01 7.7(5) . . . . ?
C13A N1A C1A C3A -175.5(4) . . . . ?
C11A N5A N3A N1A -177.9(3) . . . . ?
C11A N5A C3A C1A 178.1(3) . . . . ?
C11A N5A C3A C5A -2.4(5) . . . . ?
C5A C7A C9A C11A 62.2(5) . . . . ?
C16A C17A C18A N10A 167.4(11) . . . . ?
C16A C17A C18A C13A -11.4(12) . . . . ?
C16A C15A C14A C13A 8.9(16) . . . . ?
C16A C15A C25C C26C 128.3(16) . . . . ?
C16A C15A C25C C27C -106.5(18) . . . . ?
C16A C15A C25C C28C -1(2) . . . . ?
C14 C15 C25 C27 122.0(6) . . . . ?
C14 C15 C25 C28 -133.9(7) . . . . ?
C14 C15 C25 C39 5.6(9) . . . . ?
C12A N6A N4A N2A -179.4(4) . . . . ?
C12A N6A C4A C2A 178.8(4) . . . . ?
C12A N6A C4A C6A 1.5(7) . . . . ?
C12A C10A C8A C6A -63.6(6) . . . . ?
C25 C15 C14 C13 -177.9(5) . . . . ?
C11 N5 N3 N1 178.6(4) . . . . ?
C11 N5 C3 C1 -179.1(4) . . . . ?
C11 N5 C3 C5 -0.4(6) . . . . ?
C14A C15A C25C C26C -49.7(15) . . . . ?
C14A C15A C25C C27C 75.5(15) . . . . ?
C14A C15A C25C C28C -178.7(13) . . . . ?
C5 C7 C9 C11 57(2) . . . . ?
C5 C7 C9B C11 -53.7(12) . . . . ?
C25A C33 C34 C13A 165.8(11) . . . . ?
C25A C33 C35 C17A -170.9(13) . . . . ?
C26A C25A C33 C34 131.7(11) . . . . ?
C26A C25A C33 C35 -56.4(16) . . . . ?
C27A C25A C33 C34 -111.4(13) . . . . ?
C27A C25A C33 C35 60.5(19) . . . . ?
C28A C25A C33 C34 12(2) . . . . ?
C28A C25A C33 C35 -176.4(16) . . . . ?
C25C C15A C14A C13A -173.0(9) . . . . ?
C9 C7 C5 C3 -27.0(18) . . . . ?
C9B C7 C5 C3 31.2(10) . . . . ?
F6 B12 F11 F2 -107(5) . . . . ?
F11 F2 B12 F6 128(4) . . . . ?
F11 F2 B12 F9 -125(4) . . . . ?
F9 B12 F11 F2 133(4) . . . . ?
C34 C33 C35 C17A 1(2) . . . . ?
C35 C17A C18A N10A -173.3(10) . . . . ?
C35 C17A C18A C13A 7.9(11) . . . . ?
C35 C33 C34 C13A -6.0(18) . . . . ?

loop_
_smtbx_masks_void_nr
_smtbx_masks_void_average_x
_smtbx_masks_void_average_y
_smtbx_masks_void_average_z
_smtbx_masks_void_volume
_smtbx_masks_void_count_electrons
_smtbx_masks_void_content
1 -0.125 0.161 0.581 522.5 150.7 ?
2 -0.929 0.339 0.081 522.5 150.7 ?
3 -0.611 0.661 0.919 522.5 150.6 ?
4 -0.312 0.839 0.419 522.5 150.6 ?
